data_4507445
loop_
_publ_author_name
'Beheshti, Azizolla'
'Clegg, William'
'Nobakht, Valiollah'
'Harrington, Ross W.'

_publ_section_title
;
 Metal-to-Ligand Ratio As a Design Factor in the One-Pot Synthesis of
 Coordination Polymers with [MS4Cun] (M = W or Mo,n= 3 or 5) Cluster Nodes
 and a Flexible Pyrazole-Based Bridging Ligand
;
_journal_issue 3
_journal_name_full 'Crystal Growth &amp; Design'
_journal_page_first 1023
_journal_paper_doi 10.1021/cg301106g
_journal_volume 13
_journal_year 2013
_chemical_formula_moiety 'C42 H66 Cu6 I2 Mo2 N12 S8,C3 H7 N O'
_chemical_formula_sum 'C45 H73 Cu6 I2 Mo2 N13 O S8'
_chemical_formula_weight 1895.56
_chemical_name_systematic
;
 ?
;
_space_group_IT_number 15
_symmetry_cell_setting monoclinic
_symmetry_space_group_name_Hall '-I 2ya'
_symmetry_space_group_name_H-M 'I 1 2/a 1'
_atom_sites_solution_hydrogens geom
_atom_sites_solution_primary direct
_atom_sites_solution_secondary difmap
_audit_creation_method SHELXL-97
_cell_angle_alpha 90.00
_cell_angle_beta 97.164(4)
_cell_angle_gamma 90.00
_cell_formula_units_Z 4
_cell_length_a 19.937(6)
_cell_length_b 10.001(3)
_cell_length_c 35.707(14)
_cell_measurement_reflns_used 9959
_cell_measurement_temperature 150(2)
_cell_measurement_theta_max 25.0
_cell_measurement_theta_min 2.50
_cell_volume 7064(4)
_computing_cell_refinement 'Bruker APEX2'
_computing_data_collection 'Rigaku CrystalClear'
_computing_data_reduction 'Bruker APEX2'
_computing_molecular_graphics 'Bruker SHELXTL'
_computing_publication_material 'Bruker SHELXTL and local programs'
_computing_structure_refinement 'Bruker SHELXTL'
_computing_structure_solution 'Bruker SHELXTL'
_diffrn_ambient_temperature 150(2)
_diffrn_measured_fraction_theta_full 0.977
_diffrn_measured_fraction_theta_max 0.971
_diffrn_measurement_device_type 'Crystal Logic diffractometer and Rigaku Saturn 724+ CCD'
_diffrn_measurement_method 'thick-slice \w scans'
_diffrn_radiation_monochromator 'silicon double crystal'
_diffrn_radiation_source 'Diamond beamline I19'
_diffrn_radiation_type synchrotron
_diffrn_radiation_wavelength 0.6889
_diffrn_reflns_av_R_equivalents 0.0411
_diffrn_reflns_av_sigmaI/netI 0.0396
_diffrn_reflns_limit_h_max 24
_diffrn_reflns_limit_h_min -17
_diffrn_reflns_limit_k_max 12
_diffrn_reflns_limit_k_min -12
_diffrn_reflns_limit_l_max 44
_diffrn_reflns_limit_l_min -44
_diffrn_reflns_number 30134
_diffrn_reflns_theta_full 25.00
_diffrn_reflns_theta_max 25.55
_diffrn_reflns_theta_min 2.16
_exptl_absorpt_coefficient_mu 2.985
_exptl_absorpt_correction_T_max 0.985
_exptl_absorpt_correction_T_min 0.795
_exptl_absorpt_correction_type multi-scan
_exptl_absorpt_process_details SADABS
_exptl_crystal_colour red
_exptl_crystal_density_diffrn 1.782
_exptl_crystal_density_method 'not measured'
_exptl_crystal_description block
_exptl_crystal_F_000 3736
_exptl_crystal_size_max 0.08
_exptl_crystal_size_mid 0.08
_exptl_crystal_size_min 0.01
_platon_squeeze_details
; The results are consistent with 0.5-1.0 molecules of DMF in each void,
corresponding to the chemical formula as given (which has 0.5)
;
_refine_diff_density_max 1.204
_refine_diff_density_min -0.902
_refine_diff_density_rms 0.092
_refine_ls_extinction_method none
_refine_ls_goodness_of_fit_ref 1.041
_refine_ls_hydrogen_treatment constr
_refine_ls_matrix_type full
_refine_ls_number_parameters 341
_refine_ls_number_reflns 7060
_refine_ls_number_restraints 6
_refine_ls_restrained_S_all 1.041
_refine_ls_R_factor_all 0.0516
_refine_ls_R_factor_gt 0.0397
_refine_ls_shift/su_max 0.001
_refine_ls_shift/su_mean 0.000
_refine_ls_structure_factor_coef Fsqd
_refine_ls_weighting_details 'calc w=1/[\s^2^(Fo^2^)+(0.0446P)^2^+26.2090P] where P=(Fo^2^+2Fc^2^)/3'
_refine_ls_weighting_scheme calc
_refine_ls_wR_factor_gt 0.1029
_refine_ls_wR_factor_ref 0.1077
_reflns_number_gt 5548
_reflns_number_total 7060
_reflns_threshold_expression I>2\s(I)
_cod_data_source_file cg301106g_si_002.cif
_cod_data_source_block ab107_3
_cod_original_sg_symbol_H-M 'I 2/a'
_cod_database_code 4507445
_computing_special_details
;
TITL ab107 in I2/a
CELL 0.6889   19.937  10.001  35.707  90.000  97.164  90.000
ZERR    4.00   0.006   0.003   0.014   0.000   0.004   0.000
LATT  2
SYMM 0.5-X, Y, -Z
SFAC C H N S CU MO I O
DISP    S    0.10019   0.11693      478.92
DISP    Cu   0.20206   1.20214     4755.30
DISP    Mo  -2.00400   0.65343     2734.60
DISP    I   -0.83032   1.72301     7013.87
UNIT 180 292 52 32 24 8 8 4

REM red plate
SIZE 0.08 0.08 0.005
TEMP -123

L.S. 8
ACTA 50
BIND CU2 I
BOND $H
FMAP 2
PLAN 10
EQIV $1 -x+3/2, -y+3/2, -z+3/2
SADI 0.01 C20 C21 C21 C21_$1 C20 C21X C21X C21X_$1

REM DMF squeezed - one molecule per 2 Mo atoms

REM EXTI    0.000438
WGHT    0.044600   26.209005
FVAR       0.43647   0.57477
CU1   5    0.686797    0.415127    0.570283    11.00000    0.08659    0.02981 =
         0.03707   -0.00114    0.00809   -0.00585
CU2   5    0.677743    0.520119    0.657122    11.00000    0.09652    0.05036 =
         0.03225    0.00013    0.00062   -0.00718
CU3   5    0.782435    0.666942    0.603152    11.00000    0.07408    0.04498 =
         0.03506   -0.00660    0.00118   -0.00867
MO    6    0.645792    0.652150    0.592715    11.00000    0.07285    0.02951 =
         0.03902   -0.00107   -0.00273   -0.00324
I     7    0.808878    0.397897    0.631125    11.00000    0.08690    0.04350 =
         0.04179    0.00205    0.00680    0.00565
S1    4    0.714625    0.619211    0.548172    11.00000    0.08178    0.03516 =
         0.03215    0.00211   -0.00148   -0.01100
S2    4    0.604831    0.451407    0.607605    11.00000    0.07788    0.03577 =
         0.03840   -0.00069    0.00359   -0.00594
S3    4    0.709490    0.732722    0.644547    11.00000    0.08009    0.03989 =
         0.04275   -0.01228    0.00036   -0.00342
S4    4    0.565522    0.784781    0.572225    11.00000    0.09128    0.04318 =
         0.08107    0.00488   -0.00837    0.00164
N1    3    0.627024    0.746602    0.397741    11.00000    0.07264    0.04282 =
         0.03497    0.00561    0.00371    0.00871
N2    3    0.590741    0.746003    0.428044    11.00000    0.06855    0.03285 =
         0.03882    0.00463    0.00812   -0.00244
N3    3    0.669008    0.240645    0.503460    11.00000    0.07357    0.02991 =
         0.03472    0.00088    0.00199   -0.00428
N4    3    0.682043    0.247967    0.541996    11.00000    0.07726    0.02970 =
         0.03095    0.00282    0.00307   -0.00422
N5    3    0.677236    0.438994    0.706541    11.00000    0.09492    0.08715 =
         0.03709    0.00537    0.00875    0.01649
N6    3    0.724080    0.467241    0.736964    11.00000    0.12236    0.08034 =
         0.03049   -0.00252    0.00716    0.03269
C1    1    0.617297    0.855159    0.335047    11.00000    0.09411    0.13620 =
         0.05688    0.04513    0.01988    0.04182
AFIX 137
H1A   2    0.631163    0.770733    0.324389    11.00000   -1.50000
H1B   2    0.656022    0.916169    0.338759    11.00000   -1.50000
H1C   2    0.581057    0.895837    0.317679    11.00000   -1.50000
AFIX   0
C2    1    0.592216    0.828677    0.372348    11.00000    0.08590    0.06140 =
         0.03895    0.01350    0.00047    0.00957
C3    1    0.535056    0.878268    0.386401    11.00000    0.07070    0.04553 =
         0.05782    0.00962    0.00427    0.00418
AFIX  43
H3A   2    0.502215    0.937399    0.373987    11.00000   -1.20000
AFIX   0
C4    1    0.535745    0.824439    0.421829    11.00000    0.06903    0.03411 =
         0.05120    0.00151    0.00646   -0.00159
C5    1    0.488099    0.844307    0.450659    11.00000    0.08286    0.04691 =
         0.07020    0.00698    0.02126    0.00176
AFIX 137
H5A   2    0.513789    0.868854    0.474886    11.00000   -1.50000
H5B   2    0.463256    0.761185    0.453602    11.00000   -1.50000
H5C   2    0.456093    0.915876    0.442345    11.00000   -1.50000
AFIX   0
C6    1    0.605867    0.649838    0.458561    11.00000    0.07809    0.03683 =
         0.03376    0.00407    0.00612   -0.00098
AFIX  23
H6A   2    0.593503    0.688298    0.482313    11.00000   -1.20000
H6B   2    0.654981    0.630830    0.462193    11.00000   -1.20000
AFIX   0
C7    1    0.566655    0.519345    0.449619    11.00000    0.06515    0.03734 =
         0.04522    0.00727   -0.00366   -0.00624
AFIX  23
H7A   2    0.576430    0.485464    0.424818    11.00000   -1.20000
H7B   2    0.517602    0.538275    0.447663    11.00000   -1.20000
AFIX   0
C8    1    0.584453    0.410464    0.479529    11.00000    0.06265    0.04065 =
         0.04469    0.01007    0.00545   -0.00687
AFIX  23
H8A   2    0.578273    0.446821    0.504658    11.00000   -1.20000
H8B   2    0.552845    0.334495    0.474268    11.00000   -1.20000
AFIX   0
C9    1    0.656276    0.359937    0.480502    11.00000    0.07551    0.03220 =
         0.03450    0.00300    0.00068   -0.00803
AFIX  23
H9A   2    0.665246    0.340048    0.454425    11.00000   -1.20000
H9B   2    0.687957    0.431170    0.490622    11.00000   -1.20000
AFIX   0
C10   1    0.644979    0.076800    0.451128    11.00000    0.09590    0.04456 =
         0.04731   -0.01144    0.00150   -0.01244
AFIX 137
H10A  2    0.671014    0.133344    0.435783    11.00000   -1.50000
H10B  2    0.596564    0.091543    0.443656    11.00000   -1.50000
H10C  2    0.655833   -0.017355    0.447231    11.00000   -1.50000
AFIX   0
C11   1    0.662544    0.111650    0.491841    11.00000    0.06980    0.02903 =
         0.04094   -0.00515    0.00309   -0.00929
C12   1    0.671846    0.033373    0.523610    11.00000    0.07367    0.02766 =
         0.05055    0.00135    0.00786   -0.00501
AFIX  43
H12A  2    0.670683   -0.061515    0.524583    11.00000   -1.20000
AFIX   0
C13   1    0.683383    0.120903    0.554285    11.00000    0.07574    0.03048 =
         0.04107    0.00384    0.00023   -0.00153
C14   1    0.694880    0.088094    0.595615    11.00000    0.09670    0.04227 =
         0.04084    0.00849    0.00141   -0.01098
AFIX 137
H14A  2    0.731610    0.143716    0.607997    11.00000   -1.50000
H14B  2    0.707102   -0.006474    0.598887    11.00000   -1.50000
H14C  2    0.653435    0.105622    0.606941    11.00000   -1.50000
AFIX   0
C15   1    0.579477    0.284180    0.691504    11.00000    0.13090    0.15548 =
         0.09214    0.05718    0.00244   -0.03285
AFIX 137
H15A  2    0.595561    0.264684    0.667246    11.00000   -1.50000
H15B  2    0.541528    0.347006    0.687588    11.00000   -1.50000
H15C  2    0.564577    0.201127    0.702468    11.00000   -1.50000
AFIX   0
C16   1    0.636768    0.346077    0.718325    11.00000    0.11005    0.11497 =
         0.05970    0.03222    0.02593    0.01749
C17   1    0.656489    0.315541    0.755680    11.00000    0.12170    0.14821 =
         0.05742    0.03684    0.03365    0.04157
AFIX  43
H17A  2    0.635464    0.252961    0.770493    11.00000   -1.20000
AFIX   0
C18   1    0.711491    0.391383    0.767390    11.00000    0.15737    0.11072 =
         0.03457    0.01473    0.01991    0.06890
C19   1    0.756520    0.403790    0.804574    11.00000    0.23099    0.11337 =
         0.03204    0.00321   -0.00250    0.06553
AFIX 137
H19A  2    0.745261    0.333148    0.821758    11.00000   -1.50000
H19B  2    0.749570    0.491362    0.815787    11.00000   -1.50000
H19C  2    0.803911    0.394899    0.800272    11.00000   -1.50000
AFIX   0
C20   1    0.773000    0.572731    0.735936    11.00000    0.17573    0.05735 =
         0.04694   -0.01662   -0.02759    0.03123
PART 1
AFIX  23
H20A  2    0.785345    0.588095    0.710273    21.00000   -1.20000
H20B  2    0.814209    0.558079    0.753994    21.00000   -1.20000
AFIX  23
PART 2
H20C  2    0.771455    0.591828    0.708637   -21.00000   -1.20000
H20D  2    0.816657    0.526583    0.743066   -21.00000   -1.20000
AFIX   0
PART 1
C21   1    0.726337    0.687441    0.749073    21.00000    0.09428    0.03684 =
         0.03443   -0.00190    0.01422   -0.00560
AFIX  23
H21A  2    0.685582    0.700635    0.730573    21.00000   -1.20000
H21B  2    0.712275    0.667251    0.774095    21.00000   -1.20000
AFIX   0
PART 2
C21X  1    0.785037    0.714481    0.754629   -21.00000    0.07549    0.05114 =
         0.02589   -0.00031    0.01211   -0.00436
AFIX  23
H21C  2    0.797897    0.706761    0.782232   -21.00000   -1.20000
H21D  2    0.820873    0.763786    0.743564   -21.00000   -1.20000

HKLF 4

REM  ab107 in I2/a
REM R1 =  0.0397 for   5548 Fo > 4sig(Fo)  and  0.0516 for all   7060 data
REM    341 parameters refined using      6 restraints

END
;

loop_
_symmetry_equiv_pos_as_xyz
'x, y, z'
'-x+1/2, y, -z'
'x+1/2, y+1/2, z+1/2'
'-x+1, y+1/2, -z+1/2'
'-x, -y, -z'
'x-1/2, -y, z'
'-x+1/2, -y+1/2, -z+1/2'
'x, -y+1/2, z+1/2'

loop_
_atom_site_label
_atom_site_type_symbol
_atom_site_fract_x
_atom_site_fract_y
_atom_site_fract_z
_atom_site_U_iso_or_equiv
_atom_site_adp_type
_atom_site_occupancy
_atom_site_symmetry_multiplicity
_atom_site_calc_flag
_atom_site_refinement_flags
_atom_site_disorder_assembly
_atom_site_disorder_group
Cu1 Cu 0.68680(4) 0.41513(5) 0.570283(16) 0.05113(17) Uani 1 1 d . . .
Cu2 Cu 0.67774(4) 0.52012(6) 0.657122(16) 0.0603(2) Uani 1 1 d . . .
Cu3 Cu 0.78243(4) 0.66694(6) 0.603152(15) 0.05185(17) Uani 1 1 d . . .
Mo Mo 0.64579(3) 0.65215(4) 0.592715(11) 0.04794(13) Uani 1 1 d . . .
I I 0.80888(2) 0.39790(3) 0.631125(9) 0.05750(12) Uani 1 1 d . . .
S1 S 0.71463(8) 0.61921(11) 0.54817(3) 0.0504(3) Uani 1 1 d . . .
S2 S 0.60483(7) 0.45141(11) 0.60760(3) 0.0510(3) Uani 1 1 d . . .
S3 S 0.70949(8) 0.73272(12) 0.64455(3) 0.0549(3) Uani 1 1 d . . .
S4 S 0.56552(9) 0.78478(14) 0.57222(5) 0.0735(4) Uani 1 1 d . . .
N1 N 0.6270(2) 0.7466(4) 0.39774(10) 0.0504(10) Uani 1 1 d . . .
N2 N 0.5907(2) 0.7460(4) 0.42804(10) 0.0466(9) Uani 1 1 d . . .
N3 N 0.6690(2) 0.2406(3) 0.50346(10) 0.0465(10) Uani 1 1 d . . .
N4 N 0.6820(2) 0.2480(3) 0.54200(10) 0.0463(10) Uani 1 1 d . . .
N5 N 0.6772(3) 0.4390(6) 0.70654(12) 0.0730(14) Uani 1 1 d . . .
N6 N 0.7241(3) 0.4672(6) 0.73696(12) 0.0779(16) Uani 1 1 d . A .
C1 C 0.6173(4) 0.8552(9) 0.33505(18) 0.095(3) Uani 1 1 d . . .
H1A H 0.6312 0.7707 0.3244 0.142 Uiso 1 1 calc R . .
H1B H 0.6560 0.9162 0.3388 0.142 Uiso 1 1 calc R . .
H1C H 0.5811 0.8958 0.3177 0.142 Uiso 1 1 calc R . .
C2 C 0.5922(3) 0.8287(6) 0.37235(14) 0.0627(15) Uani 1 1 d . . .
C3 C 0.5351(3) 0.8783(5) 0.38640(15) 0.0583(14) Uani 1 1 d . . .
H3A H 0.5022 0.9374 0.3740 0.070 Uiso 1 1 calc R . .
C4 C 0.5357(3) 0.8244(4) 0.42183(14) 0.0515(12) Uani 1 1 d . . .
C5 C 0.4881(3) 0.8443(5) 0.45066(17) 0.0657(15) Uani 1 1 d . . .
H5A H 0.5138 0.8689 0.4749 0.098 Uiso 1 1 calc R . .
H5B H 0.4633 0.7612 0.4536 0.098 Uiso 1 1 calc R . .
H5C H 0.4561 0.9159 0.4423 0.098 Uiso 1 1 calc R . .
C6 C 0.6059(3) 0.6498(4) 0.45856(12) 0.0496(12) Uani 1 1 d . . .
H6A H 0.5935 0.6883 0.4823 0.060 Uiso 1 1 calc R . .
H6B H 0.6550 0.6308 0.4622 0.060 Uiso 1 1 calc R . .
C7 C 0.5667(3) 0.5193(4) 0.44962(13) 0.0501(12) Uani 1 1 d . . .
H7A H 0.5764 0.4855 0.4248 0.060 Uiso 1 1 calc R . .
H7B H 0.5176 0.5383 0.4477 0.060 Uiso 1 1 calc R . .
C8 C 0.5845(3) 0.4105(5) 0.47953(13) 0.0494(12) Uani 1 1 d . . .
H8A H 0.5783 0.4468 0.5047 0.059 Uiso 1 1 calc R . .
H8B H 0.5528 0.3345 0.4743 0.059 Uiso 1 1 calc R . .
C9 C 0.6563(3) 0.3599(4) 0.48050(12) 0.0479(12) Uani 1 1 d . . .
H9A H 0.6652 0.3400 0.4544 0.058 Uiso 1 1 calc R . .
H9B H 0.6880 0.4312 0.4906 0.058 Uiso 1 1 calc R . .
C10 C 0.6450(3) 0.0768(5) 0.45113(14) 0.0632(15) Uani 1 1 d . . .
H10A H 0.6710 0.1333 0.4358 0.095 Uiso 1 1 calc R . .
H10B H 0.5966 0.0915 0.4437 0.095 Uiso 1 1 calc R . .
H10C H 0.6558 -0.0174 0.4472 0.095 Uiso 1 1 calc R . .
C11 C 0.6625(3) 0.1116(4) 0.49184(13) 0.0469(11) Uani 1 1 d . . .
C12 C 0.6718(3) 0.0334(4) 0.52361(13) 0.0506(12) Uani 1 1 d . . .
H12A H 0.6707 -0.0615 0.5246 0.061 Uiso 1 1 calc R . .
C13 C 0.6834(3) 0.1209(4) 0.55429(13) 0.0497(12) Uani 1 1 d . . .
C14 C 0.6949(3) 0.0881(5) 0.59562(13) 0.0605(15) Uani 1 1 d . . .
H14A H 0.7316 0.1437 0.6080 0.091 Uiso 1 1 calc R . .
H14B H 0.7071 -0.0065 0.5989 0.091 Uiso 1 1 calc R . .
H14C H 0.6534 0.1056 0.6069 0.091 Uiso 1 1 calc R . .
C15 C 0.5795(5) 0.2842(11) 0.6915(2) 0.127(4) Uani 1 1 d . . .
H15A H 0.5956 0.2647 0.6672 0.191 Uiso 1 1 calc R . .
H15B H 0.5415 0.3470 0.6876 0.191 Uiso 1 1 calc R . .
H15C H 0.5646 0.2011 0.7025 0.191 Uiso 1 1 calc R . .
C16 C 0.6368(5) 0.3461(9) 0.7183(2) 0.094(2) Uani 1 1 d . . .
C17 C 0.6565(5) 0.3155(11) 0.7557(2) 0.107(3) Uani 1 1 d . . .
H17A H 0.6355 0.2530 0.7705 0.129 Uiso 1 1 calc R . .
C18 C 0.7115(6) 0.3914(9) 0.76739(17) 0.100(3) Uani 1 1 d . . .
C19 C 0.7565(6) 0.4038(9) 0.80457(17) 0.127(4) Uani 1 1 d . . .
H19A H 0.7453 0.3331 0.8218 0.191 Uiso 1 1 calc R . .
H19B H 0.7496 0.4914 0.8158 0.191 Uiso 1 1 calc R . .
H19C H 0.8039 0.3949 0.8003 0.191 Uiso 1 1 calc R . .
C20 C 0.7730(5) 0.5727(6) 0.73594(17) 0.097(3) Uani 1 1 d D . .
H20A H 0.7853 0.5881 0.7103 0.116 Uiso 0.575(18) 1 calc PR A 1
H20B H 0.8142 0.5581 0.7540 0.116 Uiso 0.575(18) 1 calc PR A 1
H20C H 0.7715 0.5918 0.7086 0.116 Uiso 0.425(18) 1 calc PR A 2
H20D H 0.8167 0.5266 0.7431 0.116 Uiso 0.425(18) 1 calc PR A 2
C21 C 0.7263(4) 0.6874(5) 0.7491(2) 0.055(4) Uani 0.575(18) 1 d PD . 1
H21A H 0.6856 0.7006 0.7306 0.066 Uiso 0.575(18) 1 calc PR A 1
H21B H 0.7123 0.6673 0.7741 0.066 Uiso 0.575(18) 1 calc PR A 1
C21X C 0.7850(4) 0.7145(8) 0.7546(3) 0.050(4) Uani 0.425(18) 1 d PD . 2
H21C H 0.7979 0.7068 0.7822 0.060 Uiso 0.425(18) 1 calc PR A 2
H21D H 0.8209 0.7638 0.7436 0.060 Uiso 0.425(18) 1 calc PR A 2

loop_
_atom_site_aniso_label
_atom_site_aniso_U_11
_atom_site_aniso_U_22
_atom_site_aniso_U_33
_atom_site_aniso_U_23
_atom_site_aniso_U_13
_atom_site_aniso_U_12
Cu1 0.0866(5) 0.0298(3) 0.0371(3) -0.0011(2) 0.0081(3) -0.0058(3)
Cu2 0.0965(6) 0.0504(3) 0.0322(3) 0.0001(2) 0.0006(3) -0.0072(3)
Cu3 0.0741(5) 0.0450(3) 0.0351(3) -0.0066(2) 0.0012(3) -0.0087(3)
Mo 0.0728(3) 0.02951(19) 0.0390(2) -0.00107(14) -0.00273(19) -0.00324(18)
I 0.0869(3) 0.04350(18) 0.04179(17) 0.00205(12) 0.00680(16) 0.00565(16)
S1 0.0818(10) 0.0352(5) 0.0321(5) 0.0021(4) -0.0015(5) -0.0110(5)
S2 0.0779(9) 0.0358(5) 0.0384(6) -0.0007(4) 0.0036(6) -0.0059(6)
S3 0.0801(10) 0.0399(6) 0.0428(6) -0.0123(5) 0.0004(6) -0.0034(6)
S4 0.0913(12) 0.0432(7) 0.0811(10) 0.0049(7) -0.0084(9) 0.0016(7)
N1 0.073(3) 0.043(2) 0.0350(19) 0.0056(15) 0.0037(18) 0.0087(19)
N2 0.069(3) 0.0329(18) 0.0388(19) 0.0046(14) 0.0081(18) -0.0024(18)
N3 0.074(3) 0.0299(17) 0.0347(18) 0.0009(14) 0.0020(18) -0.0043(17)
N4 0.077(3) 0.0297(17) 0.0310(17) 0.0028(13) 0.0031(18) -0.0042(18)
N5 0.095(4) 0.087(4) 0.037(2) 0.005(2) 0.009(2) 0.016(3)
N6 0.122(5) 0.080(4) 0.030(2) -0.003(2) 0.007(2) 0.033(3)
C1 0.094(5) 0.136(7) 0.057(4) 0.045(4) 0.020(3) 0.042(5)
C2 0.086(5) 0.061(3) 0.039(2) 0.014(2) 0.000(3) 0.010(3)
C3 0.071(4) 0.046(3) 0.058(3) 0.010(2) 0.004(3) 0.004(3)
C4 0.069(4) 0.034(2) 0.051(3) 0.0015(19) 0.006(2) -0.002(2)
C5 0.083(4) 0.047(3) 0.070(4) 0.007(2) 0.021(3) 0.002(3)
C6 0.078(4) 0.037(2) 0.034(2) 0.0041(17) 0.006(2) -0.001(2)
C7 0.065(3) 0.037(2) 0.045(2) 0.0073(19) -0.004(2) -0.006(2)
C8 0.063(3) 0.041(2) 0.045(2) 0.0101(19) 0.005(2) -0.007(2)
C9 0.076(4) 0.032(2) 0.035(2) 0.0030(17) 0.001(2) -0.008(2)
C10 0.096(5) 0.045(3) 0.047(3) -0.011(2) 0.002(3) -0.012(3)
C11 0.070(3) 0.029(2) 0.041(2) -0.0052(17) 0.003(2) -0.009(2)
C12 0.074(4) 0.028(2) 0.051(3) 0.0014(18) 0.008(2) -0.005(2)
C13 0.076(4) 0.030(2) 0.041(2) 0.0038(17) 0.000(2) -0.002(2)
C14 0.097(5) 0.042(3) 0.041(3) 0.0085(19) 0.001(3) -0.011(3)
C15 0.131(8) 0.155(9) 0.092(6) 0.057(6) 0.002(6) -0.033(7)
C16 0.110(6) 0.115(6) 0.060(4) 0.032(4) 0.026(4) 0.017(5)
C17 0.122(8) 0.148(8) 0.057(4) 0.037(5) 0.034(5) 0.042(6)
C18 0.157(9) 0.111(6) 0.035(3) 0.015(3) 0.020(4) 0.069(6)
C19 0.231(12) 0.113(6) 0.032(3) 0.003(3) -0.003(5) 0.066(7)
C20 0.176(8) 0.057(4) 0.047(3) -0.017(3) -0.028(4) 0.031(4)
C21 0.094(10) 0.037(6) 0.034(4) -0.002(3) 0.014(4) -0.006(5)
C21X 0.075(11) 0.051(9) 0.026(5) 0.000(4) 0.012(5) -0.004(7)

loop_
_atom_type_symbol
_atom_type_description
_atom_type_scat_dispersion_real
_atom_type_scat_dispersion_imag
_atom_type_scat_source
C C 0.0033 0.0016 'International Tables Vol C Tables 4.2.6.8 and 6.1.1.4'
H H 0.0000 0.0000 'International Tables Vol C Tables 4.2.6.8 and 6.1.1.4'
N N 0.0061 0.0033 'International Tables Vol C Tables 4.2.6.8 and 6.1.1.4'
S S 0.1002 0.1169 'International Tables Vol C Tables 4.2.6.8 and 6.1.1.4'
Cu Cu 0.2021 1.2021 'International Tables Vol C Tables 4.2.6.8 and 6.1.1.4'
Mo Mo -2.0040 0.6534 'International Tables Vol C Tables 4.2.6.8 and 6.1.1.4'
I I -0.8303 1.7230 'International Tables Vol C Tables 4.2.6.8 and 6.1.1.4'
O O 0.0106 0.0060 'International Tables Vol C Tables 4.2.6.8 and 6.1.1.4'

loop_
_geom_angle_atom_site_label_1
_geom_angle_atom_site_label_2
_geom_angle_atom_site_label_3
_geom_angle
_geom_angle_site_symmetry_1
_geom_angle_site_symmetry_3
Mo Cu1 I 94.79(2) . .
Mo Cu1 S1 53.48(4) . .
Mo Cu1 S2 53.76(3) . .
Mo Cu1 N4 157.26(13) . .
I Cu1 S1 95.16(4) . .
I Cu1 S2 99.20(5) . .
I Cu1 N4 107.62(12) . .
S1 Cu1 S2 106.56(5) . .
S1 Cu1 N4 125.88(11) . .
S2 Cu1 N4 116.78(13) . .
Mo Cu2 I 93.23(3) . .
Mo Cu2 S2 53.91(4) . .
Mo Cu2 S3 53.76(3) . .
Mo Cu2 N5 164.73(17) . .
I Cu2 S2 97.43(5) . .
I Cu2 S3 92.47(5) . .
I Cu2 N5 101.85(17) . .
S2 Cu2 S3 107.34(5) . .
S2 Cu2 N5 120.64(19) . .
S3 Cu2 N5 126.97(18) . .
Mo Cu3 I 97.67(2) . .
Mo Cu3 S1 52.73(4) . .
Mo Cu3 S3 52.90(4) . .
Mo Cu3 N1 157.66(12) . 2_656
I Cu3 S1 99.47(4) . .
I Cu3 S3 98.45(4) . .
I Cu3 N1 104.64(12) . 2_656
S1 Cu3 S3 104.95(6) . .
S1 Cu3 N1 120.83(12) . 2_656
S3 Cu3 N1 123.23(12) . 2_656
Cu1 Mo Cu2 76.63(3) . .
Cu1 Mo Cu3 75.44(3) . .
Cu1 Mo S1 54.56(3) . .
Cu1 Mo S2 54.01(4) . .
Cu1 Mo S3 113.68(4) . .
Cu1 Mo S4 134.00(5) . .
Cu2 Mo Cu3 77.27(2) . .
Cu2 Mo S1 115.91(4) . .
Cu2 Mo S2 53.77(4) . .
Cu2 Mo S3 54.48(4) . .
Cu2 Mo S4 133.86(6) . .
Cu3 Mo S1 54.09(4) . .
Cu3 Mo S2 113.82(4) . .
Cu3 Mo S3 54.15(4) . .
Cu3 Mo S4 135.33(5) . .
S1 Mo S2 107.87(5) . .
S1 Mo S3 107.53(6) . .
S1 Mo S4 110.22(7) . .
S2 Mo S3 107.91(5) . .
S2 Mo S4 110.83(7) . .
S3 Mo S4 112.32(6) . .
Cu1 I Cu2 64.44(3) . .
Cu1 I Cu3 66.927(19) . .
Cu2 I Cu3 67.45(2) . .
Cu1 S1 Cu3 91.88(5) . .
Cu1 S1 Mo 71.97(4) . .
Cu3 S1 Mo 73.18(5) . .
Cu1 S2 Cu2 93.93(7) . .
Cu1 S2 Mo 72.22(4) . .
Cu2 S2 Mo 72.32(4) . .
Cu2 S3 Cu3 94.20(5) . .
Cu2 S3 Mo 71.76(4) . .
Cu3 S3 Mo 72.95(5) . .
Cu3 N1 N2 125.6(3) 2_656 .
Cu3 N1 C2 128.9(4) 2_656 .
N2 N1 C2 104.7(4) . .
N1 N2 C4 111.5(4) . .
N1 N2 C6 120.8(4) . .
C4 N2 C6 126.7(4) . .
N4 N3 C9 121.4(3) . .
N4 N3 C11 110.9(3) . .
C9 N3 C11 127.3(4) . .
Cu1 N4 N3 123.9(3) . .
Cu1 N4 C13 130.1(3) . .
N3 N4 C13 105.7(3) . .
Cu2 N5 N6 123.6(5) . .
Cu2 N5 C16 130.5(5) . .
N6 N5 C16 105.8(5) . .
N5 N6 C18 109.8(7) . .
N5 N6 C20 121.8(5) . .
C18 N6 C20 128.0(7) . .
H1A C1 H1B 109.5 . .
H1A C1 H1C 109.5 . .
H1A C1 C2 109.5 . .
H1B C1 H1C 109.5 . .
H1B C1 C2 109.5 . .
H1C C1 C2 109.5 . .
N1 C2 C1 120.2(6) . .
N1 C2 C3 110.5(5) . .
C1 C2 C3 129.3(5) . .
C2 C3 H3A 126.9 . .
C2 C3 C4 106.1(5) . .
H3A C3 C4 126.9 . .
N2 C4 C3 107.2(5) . .
N2 C4 C5 122.5(4) . .
C3 C4 C5 130.3(5) . .
C4 C5 H5A 109.5 . .
C4 C5 H5B 109.5 . .
C4 C5 H5C 109.5 . .
H5A C5 H5B 109.5 . .
H5A C5 H5C 109.5 . .
H5B C5 H5C 109.5 . .
N2 C6 H6A 109.5 . .
N2 C6 H6B 109.5 . .
N2 C6 C7 110.7(4) . .
H6A C6 H6B 108.1 . .
H6A C6 C7 109.5 . .
H6B C6 C7 109.5 . .
C6 C7 H7A 109.0 . .
C6 C7 H7B 109.0 . .
C6 C7 C8 113.0(4) . .
H7A C7 H7B 107.8 . .
H7A C7 C8 109.0 . .
H7B C7 C8 109.0 . .
C7 C8 H8A 109.0 . .
C7 C8 H8B 109.0 . .
C7 C8 C9 112.9(4) . .
H8A C8 H8B 107.8 . .
H8A C8 C9 109.0 . .
H8B C8 C9 109.0 . .
N3 C9 C8 112.7(4) . .
N3 C9 H9A 109.1 . .
N3 C9 H9B 109.1 . .
C8 C9 H9A 109.1 . .
C8 C9 H9B 109.1 . .
H9A C9 H9B 107.8 . .
H10A C10 H10B 109.5 . .
H10A C10 H10C 109.5 . .
H10A C10 C11 109.5 . .
H10B C10 H10C 109.5 . .
H10B C10 C11 109.5 . .
H10C C10 C11 109.5 . .
N3 C11 C10 121.4(4) . .
N3 C11 C12 107.0(4) . .
C10 C11 C12 131.5(4) . .
C11 C12 H12A 126.8 . .
C11 C12 C13 106.4(4) . .
H12A C12 C13 126.8 . .
N4 C13 C12 110.0(4) . .
N4 C13 C14 121.5(4) . .
C12 C13 C14 128.5(4) . .
C13 C14 H14A 109.5 . .
C13 C14 H14B 109.5 . .
C13 C14 H14C 109.5 . .
H14A C14 H14B 109.5 . .
H14A C14 H14C 109.5 . .
H14B C14 H14C 109.5 . .
H15A C15 H15B 109.5 . .
H15A C15 H15C 109.5 . .
H15A C15 C16 109.5 . .
H15B C15 H15C 109.5 . .
H15B C15 C16 109.5 . .
H15C C15 C16 109.5 . .
N5 C16 C15 121.3(6) . .
N5 C16 C17 110.5(9) . .
C15 C16 C17 128.2(9) . .
C16 C17 H17A 126.4 . .
C16 C17 C18 107.3(8) . .
H17A C17 C18 126.4 . .
N6 C18 C17 106.6(7) . .
N6 C18 C19 120.1(10) . .
C17 C18 C19 133.3(8) . .
C18 C19 H19A 109.5 . .
C18 C19 H19B 109.5 . .
C18 C19 H19C 109.5 . .
H19A C19 H19B 109.5 . .
H19A C19 H19C 109.5 . .
H19B C19 H19C 109.5 . .
N6 C20 H20A 112.6 . .
N6 C20 H20B 112.6 . .
N6 C20 H20C 103.2 . .
N6 C20 H20D 103.2 . .
N6 C20 C21 95.6(6) . .
N6 C20 C21X 135.8(7) . .
H20A C20 H20B 110.1 . .
H20A C20 C21 112.6 . .
H20B C20 C21 112.6 . .
H20C C20 H20D 105.2 . .
H20C C20 C21X 103.2 . .
H20D C20 C21X 103.2 . .
C20 C21 C21 102.6(7) . 7_666
C20 C21 H21A 111.2 . .
C20 C21 H21B 111.2 . .
C21 C21 H21A 111.2 7_666 .
C21 C21 H21B 111.2 7_666 .
H21A C21 H21B 109.2 . .
C20 C21X C21X 103.6(8) . 7_666
C20 C21X H21C 111.0 . .
C20 C21X H21D 111.0 . .
C21X C21X H21C 111.0 7_666 .
C21X C21X H21D 111.0 7_666 .
H21C C21X H21D 109.0 . .

loop_
_geom_bond_atom_site_label_1
_geom_bond_atom_site_label_2
_geom_bond_distance
_geom_bond_site_symmetry_2
Cu1 Mo 2.6631(9) .
Cu1 I 3.0585(11) .
Cu1 S1 2.2817(13) .
Cu1 S2 2.2630(16) .
Cu1 N4 1.949(4) .
Cu2 Mo 2.6595(11) .
Cu2 I 3.1299(12) .
Cu2 S2 2.2518(15) .
Cu2 S3 2.2790(15) .
Cu2 N5 1.943(5) .
Cu3 Mo 2.7072(12) .
Cu3 I 2.8956(10) .
Cu3 S1 2.2908(14) .
Cu3 S3 2.2954(17) .
Cu3 N1 1.977(5) 2_656
Mo S1 2.2508(16) .
Mo S2 2.2558(14) .
Mo S3 2.2586(14) .
Mo S4 2.1363(17) .
N1 Cu3 1.977(4) 2_656
N1 N2 1.375(6) .
N1 C2 1.349(6) .
N2 C4 1.344(7) .
N2 C6 1.456(5) .
N3 N4 1.370(5) .
N3 C9 1.452(5) .
N3 C11 1.356(5) .
N4 C13 1.344(5) .
N5 N6 1.371(7) .
N5 C16 1.333(10) .
N6 C18 1.374(9) .
N6 C20 1.440(10) .
C1 H1A 0.980 .
C1 H1B 0.980 .
C1 H1C 0.980 .
C1 C2 1.503(8) .
C2 C3 1.392(8) .
C3 H3A 0.950 .
C3 C4 1.373(7) .
C4 C5 1.498(8) .
C5 H5A 0.980 .
C5 H5B 0.980 .
C5 H5C 0.980 .
C6 H6A 0.990 .
C6 H6B 0.990 .
C6 C7 1.534(6) .
C7 H7A 0.990 .
C7 H7B 0.990 .
C7 C8 1.535(6) .
C8 H8A 0.990 .
C8 H8B 0.990 .
C8 C9 1.515(8) .
C9 H9A 0.990 .
C9 H9B 0.990 .
C10 H10A 0.980 .
C10 H10B 0.980 .
C10 H10C 0.980 .
C10 C11 1.493(6) .
C11 C12 1.372(6) .
C12 H12A 0.950 .
C12 C13 1.399(6) .
C13 C14 1.501(6) .
C14 H14A 0.980 .
C14 H14B 0.980 .
C14 H14C 0.980 .
C15 H15A 0.980 .
C15 H15B 0.980 .
C15 H15C 0.980 .
C15 C16 1.527(12) .
C16 C17 1.377(10) .
C17 H17A 0.950 .
C17 C18 1.356(13) .
C18 C19 1.512(11) .
C19 H19A 0.980 .
C19 H19B 0.980 .
C19 H19C 0.980 .
C20 H20A 0.990 .
C20 H20B 0.990 .
C20 H20C 0.990 .
C20 H20D 0.990 .
C20 C21 1.584(8) .
C20 C21X 1.573(9) .
C21 C21 1.564(10) 7_666
C21 H21A 0.990 .
C21 H21B 0.990 .
C21X C21X 1.565(10) 7_666
C21X H21C 0.990 .
C21X H21D 0.990 .

loop_
_platon_squeeze_void_nr
_platon_squeeze_void_average_x
_platon_squeeze_void_average_y
_platon_squeeze_void_average_z
_platon_squeeze_void_volume
_platon_squeeze_void_count_electrons
_platon_squeeze_void_content
1 0.500 -0.094 0.250 328 51 ' '
2 1.000 0.051 0.250 328 51 ' '
3 0.000 0.024 0.750 328 51 ' '
4 0.500 -0.062 0.750 328 51 ' '
